data_7239621
loop_
_publ_author_name
'Jiang, Zhijie'
'Sun, Lin'
'Li, Min'
'Wu, Haipeng'
'Xia, Zhengqiang'
'Ke, Hongshan'
'Zhang, Yiquan'
'Xie, Gang'
'Chen, Sanping'

_publ_section_title
;
 Solvent-tuned magnetic exchange interactions in Dy2 systems ligated by a
 \m-phenolato heptadentate Schiff base
;
_journal_issue 68
_journal_name_full 'RSC Advances'
_journal_page_first 39640
_journal_paper_doi 10.1039/C9RA08754K
_journal_volume 9
_journal_year 2019
_chemical_formula_sum 'C60 H60 Cl6 Dy2 N8 O8'
_chemical_formula_weight 1558.86
_space_group_IT_number 14
_space_group_name_Hall '-P 2yn'
_space_group_name_H-M_alt 'P 1 21/n 1'
_symmetry_cell_setting monoclinic
_symmetry_space_group_name_H-M 'P 1 21/n 1'
_atom_sites_solution_hydrogens geom
_atom_sites_solution_primary direct
_atom_sites_solution_secondary difmap
_audit_creation_method SHELXL-97
_audit_update_record
;
2017-04-11 deposited with the CCDC.	2019-11-25 downloaded from the CCDC.
;
_cell_angle_alpha 90.00
_cell_angle_beta 98.178(3)
_cell_angle_gamma 90.00
_cell_formula_units_Z 2
_cell_length_a 12.540(2)
_cell_length_b 13.764(2)
_cell_length_c 18.544(3)
_cell_measurement_reflns_used 1668
_cell_measurement_temperature 296(2)
_cell_measurement_theta_max 17.94
_cell_measurement_theta_min 2.22
_cell_volume 3168.2(9)
_computing_cell_refinement 'Bruker SMART'
_computing_data_collection 'Bruker SMART APEX II'
_computing_data_reduction 'Bruker SAINT'
_computing_structure_refinement 'SHELXL-97 (Sheldrick, 1997)'
_computing_structure_solution 'SHELXS-97 (Sheldrick, 1990)'
_diffrn_ambient_temperature 296(2)
_diffrn_measured_fraction_theta_full 0.999
_diffrn_measured_fraction_theta_max 0.999
_diffrn_measurement_device_type 'Bruker APEX II area detector'
_diffrn_measurement_method '\w scans'
_diffrn_radiation_monochromator graphite
_diffrn_radiation_source 'fine-focus sealed tube'
_diffrn_radiation_type MoK\a
_diffrn_radiation_wavelength 0.71073
_diffrn_reflns_av_R_equivalents 0.0835
_diffrn_reflns_av_sigmaI/netI 0.1066
_diffrn_reflns_limit_h_max 15
_diffrn_reflns_limit_h_min -9
_diffrn_reflns_limit_k_max 16
_diffrn_reflns_limit_k_min -16
_diffrn_reflns_limit_l_max 19
_diffrn_reflns_limit_l_min -22
_diffrn_reflns_number 16106
_diffrn_reflns_theta_full 25.50
_diffrn_reflns_theta_max 25.50
_diffrn_reflns_theta_min 2.11
_exptl_absorpt_coefficient_mu 2.652
_exptl_absorpt_correction_T_max 0.451
_exptl_absorpt_correction_T_min 0.360
_exptl_absorpt_correction_type multi-scan
_exptl_absorpt_process_details SADABS
_exptl_crystal_colour white
_exptl_crystal_density_diffrn 1.634
_exptl_crystal_density_method 'not measured'
_exptl_crystal_description block
_exptl_crystal_F_000 1548
_exptl_crystal_size_max 0.40
_exptl_crystal_size_mid 0.38
_exptl_crystal_size_min 0.30
_refine_diff_density_max 1.380
_refine_diff_density_min -1.368
_refine_diff_density_rms 0.126
_refine_ls_extinction_method none
_refine_ls_goodness_of_fit_ref 0.980
_refine_ls_hydrogen_treatment constr
_refine_ls_matrix_type full
_refine_ls_number_parameters 381
_refine_ls_number_reflns 5902
_refine_ls_number_restraints 0
_refine_ls_restrained_S_all 0.980
_refine_ls_R_factor_all 0.1042
_refine_ls_R_factor_gt 0.0517
_refine_ls_shift/su_max 0.000
_refine_ls_shift/su_mean 0.000
_refine_ls_structure_factor_coef Fsqd
_refine_ls_weighting_details 'calc w=1/[\s^2^(Fo^2^)+(0.0348P)^2^+0.0000P] where P=(Fo^2^+2Fc^2^)/3'
_refine_ls_weighting_scheme calc
_refine_ls_wR_factor_gt 0.0889
_refine_ls_wR_factor_ref 0.1056
_reflns_number_gt 3565
_reflns_number_total 5902
_reflns_threshold_expression >2sigma(I)
_cod_data_source_file c9ra08754k2.cif
_cod_data_source_block xb0216_0m
_cod_depositor_comments
;
The following automatic conversions were performed:

data item '_exptl_absorpt_correction_type' value 'Multi-scan' was
changed to 'multi-scan' in accordance with the
/home/data/users/saulius/crontab/automatic-downloads/rss-feeds/RSC/lib/dictionaries/cif_core.dic
dictionary named 'cif_core.dic' version 2.4.2 last updated on
2011-04-26.

data item '_symmetry_cell_setting' value 'Monoclinic' was changed to
'monoclinic' in accordance with the
/home/data/users/saulius/crontab/automatic-downloads/rss-feeds/RSC/lib/dictionaries/cif_core.dic
dictionary named 'cif_core.dic' version 2.4.2 last updated on
2011-04-26.

Automatic conversion script
Id: cif_fix_values 6909 2019-04-08 15:41:33Z antanas 
;
_cod_original_cell_volume 3168.1(9)
_cod_original_sg_symbol_H-M P2(1)/n
_cod_database_code 7239621

loop_
_symmetry_equiv_pos_as_xyz
'x, y, z'
'-x+1/2, y+1/2, -z+1/2'
'-x, -y, -z'
'x-1/2, -y-1/2, z-1/2'

loop_
_atom_site_label
_atom_site_type_symbol
_atom_site_fract_x
_atom_site_fract_y
_atom_site_fract_z
_atom_site_U_iso_or_equiv
_atom_site_adp_type
_atom_site_occupancy
_atom_site_symmetry_multiplicity
_atom_site_calc_flag
_atom_site_refinement_flags
Dy1 Dy 0.35646(3) 0.96959(3) 0.45733(2) 0.03851(13) Uani 1 1 d .
Cl1 Cl 0.5521(2) 1.32217(18) 0.20933(14) 0.0797(8) Uani 1 1 d .
Cl2 Cl -0.0034(2) 0.5148(2) 0.39648(16) 0.1016(10) Uani 1 1 d .
Cl3 Cl -0.16127(19) 1.2222(2) 0.28020(16) 0.0919(9) Uani 1 1 d .
O1 O 0.2632(4) 1.1056(3) 0.4296(3) 0.0453(14) Uani 1 1 d .
N1 N 0.4838(5) 0.9241(4) 0.3529(3) 0.0371(15) Uani 1 1 d .
N4 N 0.3407(5) 1.0394(4) 0.5966(3) 0.0421(15) Uani 1 1 d .
O2 O 0.4947(4) 1.0821(3) 0.4629(3) 0.0389(12) Uani 1 1 d .
C9 C 0.5743(6) 0.9893(5) 0.3428(4) 0.0378(19) Uani 1 1 d .
H9 H 0.5990 0.9739 0.2963 0.045 Uiso 1 1 calc R
C10 C 0.1701(7) 1.1312(6) 0.3924(4) 0.046(2) Uani 1 1 d .
O3 O 0.3339(4) 0.8102(4) 0.4495(3) 0.0504(15) Uani 1 1 d .
C13 C 0.1476(6) 1.0012(6) 0.5492(5) 0.052(2) Uani 1 1 d .
H13A H 0.0785 0.9835 0.5631 0.062 Uiso 1 1 calc R
H13B H 0.1407 1.0640 0.5253 0.062 Uiso 1 1 calc R
N3 N 0.1824(5) 0.9279(5) 0.5004(3) 0.0445(17) Uani 1 1 d .
C16 C 0.1179(7) 1.0769(6) 0.3338(5) 0.049(2) Uani 1 1 d .
C17 C 0.1681(7) 0.9964(6) 0.3039(5) 0.055(2) Uani 1 1 d .
H17 H 0.1357 0.9744 0.2586 0.066 Uiso 1 1 calc R
C18 C 0.5376(6) 0.8283(6) 0.3748(5) 0.056(2) Uani 1 1 d .
H18A H 0.5347 0.7856 0.3330 0.067 Uiso 1 1 calc R
H18B H 0.5021 0.7966 0.4116 0.067 Uiso 1 1 calc R
C20 C 0.5456(6) 1.0957(6) 0.3436(4) 0.0402(19) Uani 1 1 d .
N2 N 0.2536(5) 0.9508(4) 0.3326(3) 0.0466(17) Uani 1 1 d .
C22 C 0.5052(5) 1.1362(5) 0.4037(4) 0.0391(19) Uani 1 1 d .
C39 C 0.1536(7) 0.7630(6) 0.4544(5) 0.054(2) Uani 1 1 d .
C25 C 0.4905(7) 1.2911(6) 0.3417(5) 0.059(2) Uani 1 1 d .
H25 H 0.4718 1.3565 0.3410 0.071 Uiso 1 1 calc R
C27 C 0.1257(6) 0.8514(6) 0.4909(5) 0.053(2) Uani 1 1 d .
H27 H 0.0601 0.8517 0.5089 0.064 Uiso 1 1 calc R
C28 C 0.5574(6) 1.1520(6) 0.2833(4) 0.050(2) Uani 1 1 d .
H28 H 0.5825 1.1250 0.2430 0.059 Uiso 1 1 calc R
C29 C 0.4778(6) 1.2337(6) 0.4007(5) 0.053(2) Uani 1 1 d .
H29 H 0.4499 1.2613 0.4399 0.064 Uiso 1 1 calc R
C31 C 0.3025(6) 0.8804(6) 0.2883(5) 0.056(2) Uani 1 1 d .
H31A H 0.2596 0.8745 0.2407 0.067 Uiso 1 1 calc R
H31B H 0.3067 0.8172 0.3116 0.067 Uiso 1 1 calc R
C30 C 0.4138(6) 0.9165(6) 0.2807(4) 0.050(2) Uani 1 1 d .
H30A H 0.4469 0.8723 0.2496 0.060 Uiso 1 1 calc R
H30B H 0.4083 0.9798 0.2575 0.060 Uiso 1 1 calc R
C32 C 0.5309(6) 1.2504(6) 0.2847(5) 0.051(2) Uani 1 1 d .
C34 C 0.3458(7) 1.1477(5) 0.5949(4) 0.052(2) Uani 1 1 d .
H34A H 0.2966 1.1759 0.6250 0.063 Uiso 1 1 calc R
H34B H 0.3278 1.1717 0.5456 0.063 Uiso 1 1 calc R
C49 C 0.2341(8) 1.0049(7) 0.6163(6) 0.089(3) Uani 1 1 d .
H5A H 0.2110 1.0486 0.6521 0.107 Uiso 1 1 calc R
H5B H 0.2430 0.9407 0.6379 0.107 Uiso 1 1 calc R
C35 C 0.2568(7) 0.7446(6) 0.4369(4) 0.047(2) Uani 1 1 d .
C38 C 0.0969(9) 0.6039(7) 0.4130(5) 0.070(3) Uani 1 1 d .
C36 C 0.2756(8) 0.6556(6) 0.4052(5) 0.071(3) Uani 1 1 d .
H36 H 0.3434 0.6427 0.3927 0.085 Uiso 1 1 calc R
C37 C 0.1974(9) 0.5872(7) 0.3922(5) 0.076(3) Uani 1 1 d .
H37 H 0.2110 0.5292 0.3694 0.091 Uiso 1 1 calc R
C41 C 0.0146(7) 1.1080(7) 0.2981(5) 0.066(3) Uani 1 1 d .
H41 H -0.0201 1.0732 0.2586 0.080 Uiso 1 1 calc R
C40 C 0.1204(7) 1.2182(6) 0.4111(5) 0.061(2) Uani 1 1 d .
H40 H 0.1557 1.2583 0.4472 0.073 Uiso 1 1 calc R
C45 C 0.0738(7) 0.6901(7) 0.4429(5) 0.062(3) Uani 1 1 d .
H45 H 0.0058 0.7010 0.4557 0.074 Uiso 1 1 calc R
C43 C 0.0205(8) 1.2436(7) 0.3763(5) 0.064(3) Uani 1 1 d .
H43 H -0.0119 1.2999 0.3903 0.077 Uiso 1 1 calc R
C44 C -0.0322(7) 1.1887(7) 0.3221(5) 0.059(2) Uani 1 1 d .
C46 C 0.7926(12) -0.0446(14) 0.1153(11) 0.208(9) Uani 1 1 d .
H46A H 0.8147 -0.0561 0.1663 0.312 Uiso 1 1 calc R
H46B H 0.7946 -0.1046 0.0891 0.312 Uiso 1 1 calc R
H46C H 0.7206 -0.0192 0.1080 0.312 Uiso 1 1 calc R
C47 C 0.820(2) 0.0869(12) 0.0373(12) 0.40(2) Uani 1 1 d .
H47A H 0.8158 0.1504 0.0580 0.605 Uiso 1 1 calc R
H47B H 0.7494 0.0643 0.0187 0.605 Uiso 1 1 calc R
H47C H 0.8632 0.0899 -0.0016 0.605 Uiso 1 1 calc R
O10 O 0.9530(11) 0.0343(9) 0.1232(7) 0.175(5) Uani 1 1 d .
C48 C 0.866(2) 0.0257(13) 0.0886(13) 0.229(15) Uani 1 1 d .

loop_
_atom_site_aniso_label
_atom_site_aniso_U_11
_atom_site_aniso_U_22
_atom_site_aniso_U_33
_atom_site_aniso_U_23
_atom_site_aniso_U_13
_atom_site_aniso_U_12
Dy1 0.0374(2) 0.0384(2) 0.0404(2) -0.0007(2) 0.00773(14) -0.0018(2)
Cl1 0.101(2) 0.0733(17) 0.0660(18) 0.0321(14) 0.0174(14) -0.0040(14)
Cl2 0.131(3) 0.091(2) 0.085(2) -0.0146(16) 0.0215(17) -0.0673(18)
Cl3 0.0493(16) 0.121(2) 0.105(2) 0.0561(18) 0.0089(14) 0.0157(14)
O1 0.036(3) 0.049(3) 0.048(4) 0.004(3) -0.001(3) 0.001(3)
N1 0.043(4) 0.036(3) 0.034(4) -0.006(3) 0.010(3) -0.003(3)
N4 0.042(4) 0.044(4) 0.042(4) 0.002(3) 0.011(3) 0.001(3)
O2 0.042(3) 0.037(3) 0.039(3) -0.003(3) 0.011(2) 0.004(2)
C9 0.040(5) 0.045(5) 0.028(4) -0.001(3) 0.004(3) 0.003(4)
C10 0.049(6) 0.049(5) 0.044(5) 0.010(4) 0.016(4) -0.002(4)
O3 0.044(4) 0.047(3) 0.060(4) 0.000(3) 0.007(3) -0.005(3)
C13 0.038(5) 0.064(6) 0.053(6) 0.001(5) 0.007(4) 0.007(4)
N3 0.039(4) 0.046(4) 0.048(4) 0.001(3) 0.005(3) 0.002(3)
C16 0.049(6) 0.049(5) 0.051(6) 0.013(5) 0.009(4) -0.005(4)
C17 0.050(6) 0.062(6) 0.051(6) -0.003(4) -0.005(4) -0.008(4)
C18 0.047(6) 0.049(5) 0.077(7) -0.012(5) 0.027(5) 0.000(4)
C20 0.038(5) 0.045(5) 0.039(5) 0.003(4) 0.011(4) 0.007(4)
N2 0.042(4) 0.052(5) 0.046(4) -0.010(3) 0.003(3) -0.004(3)
C22 0.029(4) 0.035(4) 0.053(6) 0.005(4) 0.004(4) 0.001(3)
C39 0.058(6) 0.051(6) 0.053(6) 0.009(5) 0.007(4) -0.009(5)
C25 0.072(7) 0.040(5) 0.067(7) 0.008(5) 0.013(5) 0.004(4)
C27 0.042(5) 0.055(6) 0.065(6) 0.008(5) 0.013(4) -0.007(4)
C28 0.049(5) 0.059(6) 0.039(5) 0.003(4) 0.002(4) 0.002(4)
C29 0.053(6) 0.044(5) 0.064(6) 0.004(5) 0.013(4) 0.005(4)
C31 0.064(6) 0.055(6) 0.047(6) -0.014(4) -0.001(4) -0.003(5)
C30 0.051(6) 0.060(5) 0.040(5) -0.015(4) 0.012(4) -0.004(4)
C32 0.045(5) 0.051(5) 0.056(6) 0.016(5) 0.004(4) -0.010(4)
C34 0.076(7) 0.033(5) 0.049(6) -0.004(4) 0.011(4) 0.002(4)
C49 0.100(9) 0.096(9) 0.078(8) 0.003(6) 0.033(7) 0.006(6)
C35 0.051(6) 0.037(5) 0.054(6) 0.004(4) 0.005(4) -0.014(4)
C38 0.102(9) 0.053(6) 0.053(7) 0.002(5) 0.007(6) -0.035(6)
C36 0.084(7) 0.046(6) 0.087(8) -0.011(5) 0.025(6) -0.015(5)
C37 0.101(9) 0.047(6) 0.081(8) -0.014(5) 0.016(6) -0.022(6)
C41 0.051(6) 0.085(8) 0.060(7) 0.008(6) 0.000(5) -0.013(5)
C40 0.063(7) 0.061(6) 0.059(7) 0.011(5) 0.012(5) 0.003(5)
C45 0.057(6) 0.072(7) 0.057(6) 0.002(5) 0.010(5) -0.026(5)
C43 0.071(7) 0.060(6) 0.064(7) 0.014(5) 0.021(5) 0.013(5)
C44 0.055(6) 0.065(6) 0.056(7) 0.029(5) 0.011(5) 0.012(5)
C46 0.138(16) 0.23(2) 0.25(2) 0.071(18) -0.002(14) 0.080(15)
C47 0.73(5) 0.130(15) 0.25(3) 0.119(17) -0.27(3) -0.18(2)
O10 0.236(14) 0.152(9) 0.134(11) 0.001(8) 0.016(9) -0.034(9)
C48 0.37(4) 0.089(12) 0.18(2) 0.032(13) -0.14(2) -0.056(18)

loop_
_atom_type_symbol
_atom_type_description
_atom_type_scat_dispersion_real
_atom_type_scat_dispersion_imag
_atom_type_scat_source
C C 0.0033 0.0016 'International Tables Vol C Tables 4.2.6.8 and 6.1.1.4'
H H 0.0000 0.0000 'International Tables Vol C Tables 4.2.6.8 and 6.1.1.4'
N N 0.0061 0.0033 'International Tables Vol C Tables 4.2.6.8 and 6.1.1.4'
O O 0.0106 0.0060 'International Tables Vol C Tables 4.2.6.8 and 6.1.1.4'
Dy Dy -0.1892 4.4098 'International Tables Vol C Tables 4.2.6.8 and 6.1.1.4'
Cl Cl 0.1484 0.1585 'International Tables Vol C Tables 4.2.6.8 and 6.1.1.4'

loop_
_geom_angle_atom_site_label_1
_geom_angle_atom_site_label_2
_geom_angle_atom_site_label_3
_geom_angle
_geom_angle_site_symmetry_1
_geom_angle_site_symmetry_3
O3 Dy1 O1 139.42(17) . .
O3 Dy1 O2 138.89(17) . .
O1 Dy1 O2 79.23(17) . .
O3 Dy1 O2 79.71(17) . 3_676
O1 Dy1 O2 138.80(16) . 3_676
O2 Dy1 O2 69.4(2) . 3_676
O3 Dy1 N2 78.02(19) . .
O1 Dy1 N2 71.84(19) . .
O2 Dy1 N2 113.31(19) . .
O2 Dy1 N2 145.16(19) 3_676 .
O3 Dy1 N3 71.6(2) . .
O1 Dy1 N3 79.22(19) . .
O2 Dy1 N3 145.35(19) . .
O2 Dy1 N3 112.71(18) 3_676 .
N2 Dy1 N3 85.0(2) . .
O3 Dy1 N1 79.06(19) . .
O1 Dy1 N1 111.50(18) . .
O2 Dy1 N1 71.23(17) . .
O2 Dy1 N1 83.36(17) 3_676 .
N2 Dy1 N1 66.37(19) . .
N3 Dy1 N1 142.60(19) . .
O3 Dy1 N4 112.11(19) . .
O1 Dy1 N4 79.65(18) . .
O2 Dy1 N4 83.07(17) . .
O2 Dy1 N4 70.88(17) 3_676 .
N2 Dy1 N4 142.98(19) . .
N3 Dy1 N4 66.56(19) . .
N1 Dy1 N4 148.75(17) . .
O3 Dy1 Dy1 110.41(12) . 3_676
O1 Dy1 Dy1 110.16(12) . 3_676
O2 Dy1 Dy1 34.74(12) . 3_676
O2 Dy1 Dy1 34.64(12) 3_676 3_676
N2 Dy1 Dy1 137.73(15) . 3_676
N3 Dy1 Dy1 137.28(15) . 3_676
N1 Dy1 Dy1 74.58(12) . 3_676
N4 Dy1 Dy1 74.17(12) . 3_676
C10 O1 Dy1 138.0(5) . .
C9 N1 C30 107.0(6) . .
C9 N1 C18 104.0(6) . .
C30 N1 C18 111.2(6) . .
C9 N1 Dy1 118.9(4) . .
C30 N1 Dy1 108.7(4) . .
C18 N1 Dy1 106.9(4) . .
C9 N4 C34 104.6(6) 3_676 .
C9 N4 C49 107.3(6) 3_676 .
C34 N4 C49 111.2(6) . .
C9 N4 Dy1 118.1(4) 3_676 .
C34 N4 Dy1 108.4(4) . .
C49 N4 Dy1 107.3(5) . .
C22 O2 Dy1 119.4(4) . .
C22 O2 Dy1 121.7(4) . 3_676
Dy1 O2 Dy1 110.6(2) . 3_676
N1 C9 N4 102.9(6) . 3_676
N1 C9 C20 113.5(6) . .
N4 C9 C20 113.3(6) 3_676 .
O1 C10 C16 123.0(8) . .
O1 C10 C40 119.1(8) . .
C16 C10 C40 117.9(8) . .
C35 O3 Dy1 140.7(5) . .
N3 C13 C49 106.7(7) . .
C27 N3 C13 116.6(7) . .
C27 N3 Dy1 130.2(6) . .
C13 N3 Dy1 113.0(5) . .
C10 C16 C17 122.2(8) . .
C10 C16 C41 119.4(8) . .
C17 C16 C41 118.1(8) . .
N2 C17 C16 127.2(8) . .
N1 C18 C34 106.1(6) . 3_676
C28 C20 C22 120.7(8) . .
C28 C20 C9 118.8(7) . .
C22 C20 C9 120.5(7) . .
C17 N2 C31 118.7(7) . .
C17 N2 Dy1 128.4(6) . .
C31 N2 Dy1 112.8(5) . .
O2 C22 C29 120.9(7) . .
O2 C22 C20 121.0(7) . .
C29 C22 C20 118.0(8) . .
C35 C39 C45 119.6(8) . .
C35 C39 C27 123.3(8) . .
C45 C39 C27 116.9(8) . .
C32 C25 C29 118.7(8) . .
N3 C27 C39 126.1(8) . .
C20 C28 C32 118.4(8) . .
C25 C29 C22 122.1(9) . .
N2 C31 C30 107.6(6) . .
N1 C30 C31 111.9(7) . .
C25 C32 C28 122.1(8) . .
C25 C32 Cl1 120.1(7) . .
C28 C32 Cl1 117.8(7) . .
N4 C34 C18 104.5(6) . 3_676
N4 C49 C13 111.3(8) . .
O3 C35 C36 120.9(8) . .
O3 C35 C39 120.8(8) . .
C36 C35 C39 118.3(8) . .
C45 C38 C37 120.8(9) . .
C45 C38 Cl2 119.6(9) . .
C37 C38 Cl2 119.5(8) . .
C37 C36 C35 121.6(9) . .
C36 C37 C38 119.8(9) . .
C44 C41 C16 119.7(9) . .
C43 C40 C10 120.3(9) . .
C38 C45 C39 119.7(9) . .
C44 C43 C40 121.7(9) . .
C43 C44 C41 120.8(9) . .
C43 C44 Cl3 120.3(8) . .
C41 C44 Cl3 118.9(8) . .
O10 C48 C47 126(2) . .
O10 C48 C46 117.0(19) . .
C47 C48 C46 115(2) . .

loop_
_geom_bond_atom_site_label_1
_geom_bond_atom_site_label_2
_geom_bond_distance
_geom_bond_site_symmetry_2
Dy1 O3 2.214(5) .
Dy1 O1 2.228(5) .
Dy1 O2 2.316(5) .
Dy1 O2 2.322(5) 3_676
Dy1 N2 2.496(6) .
Dy1 N3 2.496(6) .
Dy1 N1 2.751(6) .
Dy1 N4 2.789(6) .
Dy1 Dy1 3.8137(9) 3_676
Cl1 C32 1.763(8) .
Cl2 C38 1.752(9) .
Cl3 C44 1.755(9) .
O1 C10 1.317(8) .
N1 C9 1.480(8) .
N1 C30 1.496(8) .
N1 C18 1.510(9) .
N4 C9 1.489(8) 3_676
N4 C34 1.492(8) .
N4 C49 1.511(11) .
O2 C22 1.349(8) .
O2 Dy1 2.322(5) 3_676
C9 N4 1.489(8) 3_676
C9 C20 1.509(9) .
C10 C16 1.402(11) .
C10 C40 1.415(10) .
O3 C35 1.320(8) .
C13 N3 1.462(9) .
C13 C49 1.530(12) .
N3 C27 1.269(9) .
C16 C17 1.426(11) .
C16 C41 1.433(10) .
C17 N2 1.291(9) .
C18 C34 1.526(10) 3_676
C20 C28 1.385(10) .
C20 C22 1.403(10) .
N2 C31 1.460(9) .
C22 C29 1.384(9) .
C39 C35 1.401(11) .
C39 C45 1.411(10) .
C39 C27 1.458(11) .
C25 C32 1.357(11) .
C25 C29 1.377(11) .
C28 C32 1.395(10) .
C31 C30 1.506(10) .
C34 C18 1.526(10) 3_676
C35 C36 1.394(11) .
C38 C45 1.359(12) .
C38 C37 1.388(13) .
C36 C37 1.356(11) .
C41 C44 1.361(12) .
C40 C43 1.371(10) .
C43 C44 1.352(11) .
C46 C48 1.47(3) .
C47 C48 1.34(2) .
O10 C48 1.19(2) .
